data_2011629
loop_
_publ_author_name
'Martin, Cassandra J.'
'Hockless, David C. R.'
'Taylor, Max R.'
'Martin, Lisandra L.'

_publ_section_title
;Bis(di-\m-acetato-aqua{2-[<i>N</i>-ethyl-<i>N</i>-(2-hydroxy-4-methylbenzyl)aminomethyl]-1-methylbenzimidazole}nickel)nickel(II)
 tetrahydrate
;
_journal_issue 12
_journal_name_full 'Acta Crystallographica Section C'
_journal_page_first e549
_journal_page_last e549
_journal_paper_doi 10.1107/S0108270100014967
_journal_volume 56
_journal_year 2000
_chemical_formula_iupac '[Ni3 (C18 H22 N3 O)2 (C2 H3 O2)4 (H2 O)2], 4H2 O1'
_chemical_formula_moiety 'C46 H60 N6 Ni3 O12, 4H2 O'
_chemical_formula_sum 'C46 H68 N6 Ni3 O16'
_chemical_formula_weight 1137.15
_space_group_IT_number 2
_symmetry_cell_setting triclinic
_symmetry_space_group_name_Hall '-P 1'
_symmetry_space_group_name_H-M 'P -1'
_cell_angle_alpha 99.66(2)
_cell_angle_beta 110.340(10)
_cell_angle_gamma 110.230(10)
_cell_formula_units_Z 1
_cell_length_a 11.130(2)
_cell_length_b 11.732(2)
_cell_length_c 12.258(2)
_cell_measurement_reflns_used 25
_cell_measurement_temperature 193(2)
_cell_measurement_theta_max 26.1
_cell_measurement_theta_min 17.2
_cell_volume 1330.6(5)
_computing_cell_refinement 'MSC/AFC Diffractometer Control Software'
_computing_data_collection
;MSC/AFC Diffractometer Control Software (Molecular Structure Corporation,
 1994)
;
_computing_data_reduction 'TEXSAN (Molecular Structure Corporation, 1992-1997)'
_computing_publication_material 'Xtal3.4 BONDLA CIFIO'
_computing_structure_refinement 'Xtal3.4 CRYLSQ (Hall et al., 1995)'
_computing_structure_solution 'SIR92 (Altomare et al., 1994)'
_diffrn_ambient_temperature 193(2)
_diffrn_measurement_device_type 'Rigaku AFC-6R'
_diffrn_measurement_method \w-2\q
_diffrn_radiation_monochromator graphite
_diffrn_radiation_source 'Rigaku rotating anode'
_diffrn_radiation_type CuK\a
_diffrn_radiation_wavelength 1.5418
_diffrn_reflns_av_R_equivalents .031
_diffrn_reflns_limit_h_max 12
_diffrn_reflns_limit_h_min -11
_diffrn_reflns_limit_k_max 13
_diffrn_reflns_limit_k_min -12
_diffrn_reflns_limit_l_max 0
_diffrn_reflns_limit_l_min -13
_diffrn_reflns_number 4152
_diffrn_reflns_theta_max 60.04
_diffrn_reflns_theta_min 4.07
_diffrn_standards_decay_% .82
_diffrn_standards_interval_count 150
_diffrn_standards_number 3
_exptl_absorpt_coefficient_mu 1.831
_exptl_absorpt_correction_T_max .965
_exptl_absorpt_correction_T_min .873
_exptl_absorpt_correction_type '\y scan'
_exptl_absorpt_process_details '(North et al., 1968)'
_exptl_crystal_colour colourless
_exptl_crystal_density_diffrn 1.419
_exptl_crystal_density_method 'not measured'
_exptl_crystal_description plate
_exptl_crystal_F_000 598
_exptl_crystal_size_max .12
_exptl_crystal_size_mid .12
_exptl_crystal_size_min .02
_refine_diff_density_max .64
_refine_diff_density_min -.68
_refine_ls_extinction_method none
_refine_ls_goodness_of_fit_all 1.927
_refine_ls_goodness_of_fit_ref 1.750
_refine_ls_hydrogen_treatment noref
_refine_ls_matrix_type full
_refine_ls_number_constraints 0
_refine_ls_number_parameters 322
_refine_ls_number_reflns 2865
_refine_ls_number_restraints 0
_refine_ls_R_factor_all .099
_refine_ls_R_factor_gt .058
_refine_ls_shift/su_max <0.001
_refine_ls_shift/su_mean <0.001
_refine_ls_structure_factor_coef F
_refine_ls_weighting_details
;
w = 1/\s^2^(Fo)
;
_refine_ls_weighting_scheme sigma
_refine_ls_wR_factor_all .053
_refine_ls_wR_factor_ref .047
_reflns_number_gt 2872
_reflns_number_total 3940
_reflns_threshold_expression F>2.5\s(F~o~)'
_cod_data_source_file qa0417.cif
_cod_data_source_block I
_cod_depositor_comments
;
 Marking attached hydrogen atoms.

 Antanas Vaitkus,
 2017-11-23
;
_cod_database_code 2011629

loop_
_symmetry_equiv_pos_as_xyz
+x,+y,+z
-x,-y,-z

loop_
_atom_site_label
_atom_site_fract_x
_atom_site_fract_y
_atom_site_fract_z
_atom_site_U_iso_or_equiv
_atom_site_adp_type
_atom_site_calc_flag
_atom_site_calc_attached_atom
_atom_site_occupancy
_atom_site_disorder_assembly
_atom_site_disorder_group
_atom_site_attached_hydrogens
Ni1 .50000 .50000 .50000 .0280(5) Uani ? ? 1.00000 ? ? 0
Ni2 .22639(9) .43520(8) .27164(8) .0255(4) Uani ? ? 1.00000 ? ? 0
O1 .2877(3) .4391(3) .4497(3) .0255(14) Uani ? ? 1.00000 ? ? 0
O2 .4235(3) .4344(3) .3044(3) .0268(14) Uani ? ? 1.00000 ? ? 0
O3 .4009(4) .3737(4) .1152(4) .054(2) Uani ? ? 1.00000 ? ? 0
O4 .3253(4) .6325(3) .3253(3) .0318(14) Uani ? ? 1.00000 ? ? 0
O5 .5077(4) .6745(3) .5028(3) .0317(14) Uani ? ? 1.00000 ? ? 0
O6 .1834(4) .4333(3) .0903(3) .0351(15) Uani ? ? 1.00000 ? ? 0
O7 .6989(5) .3011(4) .8865(4) .060(2) Uani ? ? 1.00000 ? ? 0
O8 .4650(6) .3269(5) .9188(5) .094(3) Uani ? ? 1.00000 ? ? 2
N1 .0252(4) .4320(4) .2479(4) .0277(17) Uani ? ? 1.00000 ? ? 0
N2 .1040(4) .2378(4) .2049(4) .0271(17) Uani ? ? 1.00000 ? ? 0
N3 -.1131(4) .0769(4) .1210(4) .0331(17) Uani ? ? 1.00000 ? ? 0
C1 .0239(6) .4472(5) .3700(5) .031(2) Uani ? ? 1.00000 ? ? 0
C2 .0534(5) .3531(5) .4308(5) .026(2) Uani ? ? 1.00000 ? ? 0
C3 -.0503(6) .2653(5) .4522(5) .034(2) Uani ? ? 1.00000 ? ? 0
C4 -.0245(6) .1869(5) .5193(6) .038(2) Uani ? ? 1.00000 ? ? 0
C5 .1137(7) .1984(5) .5673(6) .041(3) Uani ? ? 1.00000 ? ? 0
C6 .2193(6) .2813(5) .5465(5) .036(2) Uani ? ? 1.00000 ? ? 0
C7 .1909(5) .3581(4) .4766(5) .027(2) Uani ? ? 1.00000 ? ? 0
C8 -.1390(7) .0966(6) .5421(6) .058(3) Uani ? ? 1.00000 ? ? 0
C9 .0038(6) .5371(5) .2030(5) .035(2) Uani ? ? 1.00000 ? ? 0
C10 -.1321(6) .5488(5) .1896(5) .038(2) Uani ? ? 1.00000 ? ? 0
C11 -.0900(6) .3038(5) .1578(5) .034(2) Uani ? ? 1.00000 ? ? 0
C12 -.0324(6) .2073(5) .1631(5) .029(2) Uani ? ? 1.00000 ? ? 0
C13 .1175(6) .1244(5) .1937(5) .028(2) Uani ? ? 1.00000 ? ? 0
C14 .2345(6) .0986(5) .2246(5) .034(2) Uani ? ? 1.00000 ? ? 0
C15 .2117(6) -.0292(5) .1950(5) .041(3) Uani ? ? 1.00000 ? ? 0
C16 .0735(7) -.1296(5) .1362(5) .040(2) Uani ? ? 1.00000 ? ? 0
C17 -.0452(6) -.1069(5) .1078(5) .041(2) Uani ? ? 1.00000 ? ? 0
C18 -.0215(6) .0210(5) .1383(5) .032(2) Uani ? ? 1.00000 ? ? 0
C19 -.2693(6) .0097(6) .0699(7) .058(3) Uani ? ? 1.00000 ? ? 0
C20 .4626(6) .3920(5) .2281(5) .032(2) Uani ? ? 1.00000 ? ? 0
C21 .5876(6) .3604(5) .2738(5) .040(2) Uani ? ? 1.00000 ? ? 0
C22 .4327(6) .7073(5) .4248(6) .033(2) Uani ? ? 1.00000 ? ? 0
C23 .4759(7) .8493(5) .4513(7) .060(3) Uani ? ? 1.00000 ? ? 0
H1a -.06681 .43970 .36020 .03700 Uiso ? ? 1.00000 ? ? 0
H1b .09490 .53120 .42350 .03700 Uiso ? ? 1.00000 ? ? 0
H3 -.14409 .26000 .41800 .04100 Uiso ? ? 1.00000 ? ? 0
H5 .13620 .14750 .61600 .05000 Uiso ? ? 1.00000 ? ? 0
H6 .31250 .28630 .57981 .04300 Uiso ? ? 1.00000 ? ? 0
H06a .26790 .42250 .10041 .05400 Uiso ? ? 1.00000 ? ? 0
H06b .19770 .51930 .08110 .05400 Uiso ? ? 1.00000 ? ? 0
H8b -.10330 .04850 .58800 .07000 Uiso ? ? 1.00000 ? ? 0
H8c -.21779 .03950 .46580 .07000 Uiso ? ? 1.00000 ? ? 0
H8a -.17050 .14440 .58741 .07000 Uiso ? ? 1.00000 ? ? 0
H9a .00509 .52391 .12471 .04200 Uiso ? ? 1.00000 ? ? 0
H9b .08261 .61610 .25940 .04200 Uiso ? ? 1.00000 ? ? 0
H10b -.21209 .46881 .13810 .04600 Uiso ? ? 1.00000 ? ? 0
H10c -.13060 .57210 .26780 .04600 Uiso ? ? 1.00000 ? ? 0
H10a -.13880 .61310 .15250 .04600 Uiso ? ? 1.00000 ? ? 0
H11a -.12069 .30931 .07701 .04100 Uiso ? ? 1.00000 ? ? 0
H11b -.16751 .27900 .17830 .04100 Uiso ? ? 1.00000 ? ? 0
H14 .32801 .16610 .26470 .04000 Uiso ? ? 1.00000 ? ? 0
H15 .29090 -.04889 .21511 .04800 Uiso ? ? 1.00000 ? ? 0
H16 .06221 -.21560 .11590 .04700 Uiso ? ? 1.00000 ? ? 0
H17 -.13810 -.17500 .06890 .04900 Uiso ? ? 1.00000 ? ? 0
H19b -.30200 -.07760 .02391 .06900 Uiso ? ? 1.00000 ? ? 0
H19c -.29709 .01261 .13520 .06900 Uiso ? ? 1.00000 ? ? 0
H19a -.31130 .05030 .01741 .06900 Uiso ? ? 1.00000 ? ? 0
H21b .58490 .32460 .33741 .04900 Uiso ? ? 1.00000 ? ? 0
H21c .67321 .43560 .30381 .04900 Uiso ? ? 1.00000 ? ? 0
H21a .58110 .29870 .20761 .04900 Uiso ? ? 1.00000 ? ? 0
H23b .46200 .86860 .37661 .07300 Uiso ? ? 1.00000 ? ? 0
H23c .57319 .89540 .50820 .07300 Uiso ? ? 1.00000 ? ? 0
H23a .41900 .87250 .48430 .07300 Uiso ? ? 1.00000 ? ? 0
H7a .66025 .29930 .80648 .08600 Uiso ? ? 1.00000 ? ? 0
H7b .61827 .27783 .89958 .08600 Uiso ? ? 1.00000 ? ? 0

loop_
_atom_site_aniso_label
_atom_site_aniso_U_11
_atom_site_aniso_U_22
_atom_site_aniso_U_33
_atom_site_aniso_U_12
_atom_site_aniso_U_13
_atom_site_aniso_U_23
Ni1 .0249(7) .0222(7) .0267(8) .0057(6) .0077(6) .0022(6)
Ni2 .0250(5) .0181(5) .0248(5) .0036(4) .0103(4) .0012(4)
O1 .025(2) .022(2) .028(2) .0075(16) .0141(18) .0057(17)
O2 .021(2) .026(2) .024(2) .0041(16) .0102(18) -.0001(17)
O3 .056(3) .085(3) .028(3) .042(3) .018(2) .006(2)
O4 .029(2) .021(2) .030(2) .0042(17) .007(2) .0008(17)
O5 .028(2) .0202(19) .034(2) .0076(17) .0049(19) .0044(17)
O6 .036(2) .031(2) .032(2) .0102(18) .014(2) .0076(18)
O7 .072(3) .053(3) .050(3) .024(3) .025(3) .017(2)
O8 .112(5) .124(5) .078(4) .067(4) .061(4) .029(4)
N1 .031(3) .022(2) .029(3) .010(2) .013(2) .007(2)
N2 .027(3) .019(2) .024(3) .003(2) .009(2) .002(2)
N3 .026(2) .022(2) .031(3) -.002(2) .009(2) -.002(2)
C1 .030(3) .030(3) .029(3) .011(3) .012(3) .002(3)
C2 .027(3) .021(3) .024(3) .005(2) .014(3) -.001(2)
C3 .032(3) .032(3) .029(3) .010(3) .016(3) -.002(3)
C4 .050(4) .026(3) .041(4) .010(3) .030(3) .008(3)
C5 .055(4) .031(3) .046(4) .022(3) .029(3) .014(3)
C6 .043(4) .036(3) .038(4) .020(3) .026(3) .015(3)
C7 .031(3) .018(3) .026(3) .008(2) .014(3) -.004(2)
C8 .072(5) .044(4) .070(5) .017(4) .051(4) .019(4)
C9 .034(3) .031(3) .037(4) .014(3) .014(3) .007(3)
C10 .041(3) .037(3) .041(4) .021(3) .020(3) .013(3)
C11 .030(3) .033(3) .028(3) .006(3) .012(3) .002(3)
C12 .032(3) .021(3) .024(3) .004(3) .012(3) -.001(2)
C13 .035(3) .016(3) .021(3) .001(2) .012(3) .000(2)
C14 .035(3) .023(3) .037(4) .008(3) .015(3) .006(3)
C15 .054(4) .036(3) .037(4) .025(3) .018(3) .015(3)
C16 .052(4) .016(3) .033(4) .005(3) .012(3) .001(3)
C17 .046(4) .022(3) .031(4) -.002(3) .011(3) .000(3)
C18 .034(3) .025(3) .026(3) .006(3) .009(3) .003(3)
C19 .034(4) .042(4) .068(5) -.003(3) .016(4) .003(4)
C20 .029(3) .029(3) .032(4) .004(3) .015(3) .006(3)
C21 .035(3) .045(4) .040(4) .015(3) .022(3) .006(3)
C22 .031(3) .025(3) .041(4) .010(3) .019(3) .009(3)
C23 .048(4) .019(3) .074(5) .010(3) -.003(4) .002(3)

loop_
_atom_type_symbol
_atom_type_scat_dispersion_real
_atom_type_scat_dispersion_imag
_atom_type_scat_source
C .017029 .008972 'Int Tables Vol IV Tables 2.2B and 2.3.1'
H 0 0 'Int Tables Vol IV Tables 2.2B and 2.3.1'
N .028992 .018005 'Int Tables Vol IV Tables 2.2B and 2.3.1'
Ni -2.956 .508972 'Int Tables Vol IV Tables 2.2B and 2.3.1'
O .046997 .031982 'Int Tables Vol IV Tables 2.2B and 2.3.1'

loop_
_geom_angle_atom_site_label_1
_geom_angle_atom_site_label_2
_geom_angle_atom_site_label_3
_geom_angle_site_symmetry_1
_geom_angle_site_symmetry_3
_geom_angle
O5 Ni1 O5 . 2_666 180.0000
O5 Ni1 O1 . 2_666 93.77(15)
O5 Ni1 O1 . . 86.23(15)
O5 Ni1 O2 . 2_666 87.40(15)
O5 Ni1 O2 . . 92.60(15)
O5 Ni1 O1 2_666 2_666 86.23(15)
O5 Ni1 O1 2_666 . 93.77(15)
O5 Ni1 O2 2_666 2_666 92.60(15)
O5 Ni1 O2 2_666 . 87.40(15)
O1 Ni1 O1 2_666 . 180.0000
O1 Ni1 O2 2_666 2_666 80.99(15)
O1 Ni1 O2 2_666 . 99.01(15)
O1 Ni1 O2 . 2_666 99.01(15)
O1 Ni1 O2 . . 80.99(15)
O2 Ni1 O2 2_666 . 180.0000
O1 Ni2 O4 . . 91.58(14)
O1 Ni2 N2 . . 92.33(16)
O1 Ni2 O2 . . 82.14(16)
O1 Ni2 O6 . . 174.29(18)
O1 Ni2 N1 . . 94.44(18)
O4 Ni2 N2 . . 172.96(18)
O4 Ni2 O2 . . 88.72(15)
O4 Ni2 O6 . . 87.65(15)
O4 Ni2 N1 . . 92.56(17)
N2 Ni2 O2 . . 97.61(18)
N2 Ni2 O6 . . 89.04(16)
N2 Ni2 N1 . . 81.30(18)
O2 Ni2 O6 . . 92.18(17)
O2 Ni2 N1 . . 176.38(19)
O6 Ni2 N1 . . 91.25(18)
C7 O1 Ni2 . . 117.5(3)
C7 O1 Ni1 . . 135.6(4)
Ni2 O1 Ni1 . . 98.05(19)
C20 O2 Ni2 . . 128.7(3)
C20 O2 Ni1 . . 137.6(4)
Ni2 O2 Ni1 . . 93.17(18)
C22 O4 Ni2 . . 126.7(4)
C22 O5 Ni1 . . 130.5(3)
H06a O6 H06b . . 108.7(4)
H06a O6 Ni2 . . 89.0(3)
H06b O6 Ni2 . . 112.5(3)
H7a O7 H7b . . 99.5(4)
C1 N1 C9 . . 109.9(5)
C1 N1 C11 . . 110.0(4)
C1 N1 Ni2 . . 106.6(3)
C9 N1 C11 . . 110.1(4)
C9 N1 Ni2 . . 112.1(4)
C11 N1 Ni2 . . 108.1(4)
C12 N2 C13 . . 107.0(4)
C12 N2 Ni2 . . 111.8(4)
C13 N2 Ni2 . . 141.1(4)
C18 N3 C12 . . 107.4(4)
C18 N3 C19 . . 126.4(5)
C12 N3 C19 . . 126.2(6)
H1a C1 H1b . . 109.6(7)
H1a C1 N1 . . 107.9(5)
H1a C1 C2 . . 107.9(6)
H1b C1 N1 . . 107.6(5)
H1b C1 C2 . . 107.6(5)
N1 C1 C2 . . 116.1(5)
C3 C2 C7 . . 118.2(5)
C3 C2 C1 . . 121.1(6)
C7 C2 C1 . . 120.5(5)
H3 C3 C4 . . 118.7(6)
H3 C3 C2 . . 117.8(6)
C4 C3 C2 . . 123.5(6)
C3 C4 C5 . . 116.5(6)
C3 C4 C8 . . 121.3(6)
C5 C4 C8 . . 122.2(6)
H5 C5 C6 . . 118.7(7)
H5 C5 C4 . . 119.0(7)
C6 C5 C4 . . 122.4(6)
H6 C6 C5 . . 120.4(7)
H6 C6 C7 . . 119.2(6)
C5 C6 C7 . . 120.4(6)
O1 C7 C6 . . 123.9(5)
O1 C7 C2 . . 117.3(5)
C6 C7 C2 . . 118.8(6)
H8b C8 H8c . . 109.4(6)
H8b C8 H8a . . 109.2(8)
H8b C8 C4 . . 109.9(7)
H8c C8 H8a . . 108.8(8)
H8c C8 C4 . . 109.9(7)
H8a C8 C4 . . 109.6(6)
H9a C9 H9b . . 109.1(6)
H9a C9 N1 . . 107.3(6)
H9a C9 C10 . . 108.3(5)
H9b C9 N1 . . 107.3(5)
H9b C9 C10 . . 108.0(6)
N1 C9 C10 . . 116.7(5)
H10c C10 H10b . . 110.0(7)
H10c C10 H10a . . 109.5(7)
H10c C10 C9 . . 109.9(5)
H10b C10 H10a . . 109.0(5)
H10b C10 C9 . . 109.3(6)
H10a C10 C9 . . 109.1(6)
H11b C11 H11a . . 110.0(5)
H11b C11 C12 . . 109.5(6)
H11b C11 N1 . . 109.7(5)
H11a C11 C12 . . 109.3(6)
H11a C11 N1 . . 109.4(5)
C12 C11 N1 . . 109.0(4)
N2 C12 N3 . . 111.8(5)
N2 C12 C11 . . 123.1(4)
N3 C12 C11 . . 125.0(5)
C14 C13 N2 . . 132.4(4)
C14 C13 C18 . . 119.6(5)
N2 C13 C18 . . 108.1(5)
H14 C14 C13 . . 120.9(6)
H14 C14 C15 . . 120.8(7)
C13 C14 C15 . . 118.3(5)
H15 C15 C14 . . 119.6(5)
H15 C15 C16 . . 119.3(6)
C14 C15 C16 . . 121.1(7)
H16 C16 C17 . . 119.5(5)
H16 C16 C15 . . 118.6(7)
C17 C16 C15 . . 121.9(6)
H17 C17 C16 . . 121.6(6)
H17 C17 C18 . . 121.8(7)
C16 C17 C18 . . 116.6(5)
N3 C18 C17 . . 131.9(5)
N3 C18 C13 . . 105.7(5)
C17 C18 C13 . . 122.4(6)
H19b C19 H19c . . 109.2(7)
H19b C19 H19a . . 109.3(6)
H19b C19 N3 . . 109.9(7)
H19c C19 H19a . . 109.0(8)
H19c C19 N3 . . 109.7(5)
H19a C19 N3 . . 109.7(6)
O3 C20 O2 . . 122.7(6)
O3 C20 C21 . . 118.4(7)
O2 C20 C21 . . 118.9(5)
H21c C21 H21b . . 110.1(5)
H21c C21 H21a . . 109.7(7)
H21c C21 C20 . . 109.7(6)
H21b C21 H21a . . 109.1(7)
H21b C21 C20 . . 109.0(7)
H21a C21 C20 . . 109.3(5)
O5 C22 O4 . . 125.9(5)
O5 C22 C23 . . 116.8(4)
O4 C22 C23 . . 117.3(6)
H23c C23 H23a . . 110.0(7)
H23c C23 H23b . . 109.5(7)
H23c C23 C22 . . 109.4(7)
H23a C23 H23b . . 109.3(7)
H23a C23 C22 . . 109.5(6)
H23b C23 C22 . . 109.2(6)

loop_
_geom_bond_atom_site_label_1
_geom_bond_atom_site_label_2
_geom_bond_site_symmetry_1
_geom_bond_site_symmetry_2
_geom_bond_distance
_geom_bond_publ_flag
Ni1 O5 . . 2.014(4) ?
Ni1 O5 . 2_666 2.014(4) ?
Ni1 O1 . 2_666 2.036(4) ?
Ni1 O1 . . 2.036(4) ?
Ni1 O2 . 2_666 2.138(4) ?
Ni1 O2 . . 2.138(4) ?
Ni2 O1 . . 2.035(4) ?
Ni2 O4 . . 2.056(3) ?
Ni2 N2 . . 2.073(4) ?
Ni2 O2 . . 2.092(4) ?
Ni2 O6 . . 2.099(4) ?
Ni2 N1 . . 2.142(5) ?
O1 C7 . . 1.348(7) ?
O2 C20 . . 1.260(9) ?
O3 C20 . . 1.254(7) ?
O4 C22 . . 1.260(5) ?
O5 C22 . . 1.245(8) ?
O6 H06a . . .961(5) ?
O6 H06b . . .998(4) ?
O7 H7a . . .917(5) ?
O7 H7b . . .922(6) ?
N1 C1 . . 1.483(8) ?
N1 C9 . . 1.490(8) ?
N1 C11 . . 1.500(5) ?
N2 C12 . . 1.310(7) ?
N2 C13 . . 1.380(8) ?
N3 C18 . . 1.368(9) ?
N3 C12 . . 1.370(6) ?
N3 C19 . . 1.472(7) ?
C1 H1a . . .945(7) ?
C1 H1b . . .954(4) ?
C1 C2 . . 1.496(9) ?
C2 C3 . . 1.393(8) ?
C2 C7 . . 1.412(8) ?
C3 H3 . . .955(6) ?
C3 C4 . . 1.371(9) ?
C4 C5 . . 1.389(10) ?
C4 C8 . . 1.496(10) ?
C5 H5 . . .946(7) ?
C5 C6 . . 1.376(10) ?
C6 H6 . . .950(7) ?
C6 C7 . . 1.383(9) ?
C8 H8b . . .948(8) ?
C8 H8c . . .952(5) ?
C8 H8a . . .955(9) ?
C9 H9a . . .951(7) ?
C9 H9b . . .952(4) ?
C9 C10 . . 1.521(10) ?
C10 H10c . . .944(7) ?
C10 H10b . . .951(4) ?
C10 H10a . . .955(7) ?
C11 H11b . . .945(7) ?
C11 H11a . . .950(6) ?
C11 C12 . . 1.482(9) ?
C13 C14 . . 1.378(9) ?
C13 C18 . . 1.421(6) ?
C14 H14 . . .947(5) ?
C14 C15 . . 1.391(9) ?
C15 H15 . . .949(8) ?
C15 C16 . . 1.402(7) ?
C16 H16 . . .949(6) ?
C16 C17 . . 1.375(11) ?
C17 H17 . . .945(5) ?
C17 C18 . . 1.390(8) ?
C19 H19b . . .951(6) ?
C19 H19c . . .953(9) ?
C19 H19a . . .953(8) ?
C20 C21 . . 1.507(10) ?
C21 H21c . . .942(5) ?
C21 H21b . . .950(7) ?
C21 H21a . . .955(7) ?
C22 C23 . . 1.506(8) ?
C23 H23c . . .946(5) ?
C23 H23a . . .949(9) ?
C23 H23b . . .953(8) ?
